data_7053187
loop_
_publ_author_name
'Gu\'erin, B\'eatrice'
'Fernandes, Daniel Mesquita'
'Daran, Jean-Claude'
'Agustin, Dominique'
'Poli, Rinaldo'

_publ_section_title
;
 Investigation of induction times, activity, selectivity, interface and
 mass transport in solvent-free epoxidation by H2O2 and TBHP: a study with
 organic salts of the [PMo12O40]3&#x2212; anion
;
_journal_issue 11
_journal_name_full 'New Journal of Chemistry'
_journal_page_first 3466
_journal_paper_doi 10.1039/c3nj00523b
_journal_volume 37
_journal_year 2013
_chemical_formula_moiety '(C9 H14 N)3, O40 P Mo12'
_chemical_formula_sum 'C27 H42 Mo12 N3 O40 P'
_chemical_formula_weight 2230.89
_chemical_name_systematic
;
 ?
;
_space_group_IT_number 14
_symmetry_cell_setting monoclinic
_symmetry_space_group_name_Hall '-P 2yn'
_symmetry_space_group_name_H-M 'P 1 21/n 1'
_atom_sites_solution_hydrogens geom
_atom_sites_solution_primary direct
_atom_sites_solution_secondary difmap
_audit_creation_method SHELXL-97
_cell_angle_alpha 90.00
_cell_angle_beta 96.754(2)
_cell_angle_gamma 90.00
_cell_formula_units_Z 4
_cell_length_a 11.9672(3)
_cell_length_b 18.6128(4)
_cell_length_c 24.1420(5)
_cell_measurement_reflns_used 34138
_cell_measurement_temperature 180(2)
_cell_measurement_theta_max 28.32
_cell_measurement_theta_min 2.89
_cell_volume 5340.1(2)
_computing_cell_refinement CrysAlisPro
_computing_data_collection 'CrysAlisPro (Agilent Technologies, 2012)'
_computing_data_reduction CrysAlisPro
_computing_molecular_graphics 'ORTEPIII (Burnett & Johnson, 1996); ORTEP-3 for Windows (Farrugia, 1997)'
_computing_publication_material SHELXL-97
_computing_structure_refinement 'SHELXL-97 (Sheldrick, 2008)'
_computing_structure_solution 'SIR-97 (Altomare et al., 1999)'
_diffrn_ambient_temperature 180(2)
_diffrn_detector_area_resol_mean 8.2632
_diffrn_measured_fraction_theta_full 0.979
_diffrn_measured_fraction_theta_max 0.979
_diffrn_measurement_device_type 'Xcalibur, Sapphire1, long nozzle'
_diffrn_measurement_method '\w scans'
_diffrn_radiation_monochromator graphite
_diffrn_radiation_source 'fine-focus sealed tube'
_diffrn_radiation_type MoK\a
_diffrn_radiation_wavelength 0.71073
_diffrn_reflns_av_R_equivalents 0.0297
_diffrn_reflns_av_sigmaI/netI 0.0223
_diffrn_reflns_limit_h_max 15
_diffrn_reflns_limit_h_min -14
_diffrn_reflns_limit_k_max 24
_diffrn_reflns_limit_k_min -23
_diffrn_reflns_limit_l_max 31
_diffrn_reflns_limit_l_min -31
_diffrn_reflns_number 54250
_diffrn_reflns_theta_full 27.48
_diffrn_reflns_theta_max 27.48
_diffrn_reflns_theta_min 2.90
_exptl_absorpt_coefficient_mu 2.854
_exptl_absorpt_correction_T_max 1.00000
_exptl_absorpt_correction_T_min 0.66755
_exptl_absorpt_correction_type multi-scan
_exptl_absorpt_process_details
;
Empirical absorption correction using spherical harmonics,
 implemented in SCALE3 ABSPACK scaling algorithm.
CrysAlisPro (Agilent Technologies, 2012)
;
_exptl_crystal_colour yellow
_exptl_crystal_density_diffrn 2.775
_exptl_crystal_density_method 'not measured'
_exptl_crystal_description box
_exptl_crystal_F_000 4256
_exptl_crystal_size_max 0.447
_exptl_crystal_size_mid 0.311
_exptl_crystal_size_min 0.254
_refine_diff_density_max 1.854
_refine_diff_density_min -1.231
_refine_diff_density_rms 0.142
_refine_ls_extinction_method none
_refine_ls_goodness_of_fit_ref 1.156
_refine_ls_hydrogen_treatment constr
_refine_ls_matrix_type full
_refine_ls_number_parameters 751
_refine_ls_number_reflns 12008
_refine_ls_number_restraints 0
_refine_ls_restrained_S_all 1.156
_refine_ls_R_factor_all 0.0362
_refine_ls_R_factor_gt 0.0311
_refine_ls_shift/su_max 0.002
_refine_ls_shift/su_mean 0.000
_refine_ls_structure_factor_coef Fsqd
_refine_ls_weighting_details 'calc w=1/[\s^2^(Fo^2^)+(0.0153P)^2^+29.0222P] where P=(Fo^2^+2Fc^2^)/3'
_refine_ls_weighting_scheme calc
_refine_ls_wR_factor_gt 0.0653
_refine_ls_wR_factor_ref 0.0676
_reflns_number_gt 10938
_reflns_number_total 12008
_reflns_threshold_expression I>2\s(I)
_cod_data_source_file c3nj00523b.txt
_cod_data_source_block (BP)3PMo12O40
_cod_original_sg_symbol_H-M 'P 21/n'
_cod_database_code 7053187

loop_
_symmetry_equiv_pos_as_xyz
'x, y, z'
'-x+1/2, y+1/2, -z+1/2'
'-x, -y, -z'
'x-1/2, -y-1/2, z-1/2'

loop_
_atom_site_label
_atom_site_type_symbol
_atom_site_fract_x
_atom_site_fract_y
_atom_site_fract_z
_atom_site_U_iso_or_equiv
_atom_site_adp_type
_atom_site_occupancy
_atom_site_symmetry_multiplicity
_atom_site_calc_flag
_atom_site_refinement_flags
Mo1 Mo 0.82462(3) 0.44455(2) 0.188676(14) 0.01607(8) Uani 1 1 d .
Mo2 Mo 0.70715(3) 0.12494(2) 0.031395(15) 0.01695(8) Uani 1 1 d .
Mo3 Mo 0.46906(3) 0.30705(2) 0.091050(15) 0.01531(8) Uani 1 1 d .
Mo4 Mo 1.05687(3) 0.25214(2) 0.142969(15) 0.01673(8) Uani 1 1 d .
Mo11 Mo 0.60240(3) 0.32040(2) 0.223341(15) 0.01748(8) Uani 1 1 d .
Mo12 Mo 0.66545(3) 0.451624(19) 0.061978(14) 0.01268(7) Uani 1 1 d .
Mo13 Mo 0.94571(3) 0.414849(19) 0.069132(14) 0.01361(7) Uani 1 1 d .
Mo14 Mo 0.90016(3) 0.26728(2) 0.251547(15) 0.01875(8) Uani 1 1 d .
Mo21 Mo 0.57162(3) 0.15611(2) 0.159300(15) 0.01783(8) Uani 1 1 d .
Mo22 Mo 0.63889(3) 0.28967(2) -0.026661(14) 0.01468(8) Uani 1 1 d .
Mo23 Mo 0.91300(3) 0.23819(2) -0.001049(15) 0.01697(8) Uani 1 1 d .
Mo24 Mo 0.87591(3) 0.11755(2) 0.169267(17) 0.02075(9) Uani 1 1 d .
P1 P 0.76444(9) 0.28215(6) 0.11343(4) 0.01164(19) Uani 1 1 d .
O1 O 0.7896(2) 0.36239(16) 0.10963(11) 0.0142(6) Uani 1 1 d .
O2 O 0.7592(2) 0.24858(16) 0.05527(12) 0.0155(6) Uani 1 1 d .
O3 O 0.6522(2) 0.27168(16) 0.13639(12) 0.0163(6) Uani 1 1 d .
O4 O 0.8577(2) 0.24592(16) 0.15209(12) 0.0165(6) Uani 1 1 d .
O11 O 0.8418(3) 0.51170(18) 0.23457(13) 0.0258(7) Uani 1 1 d .
O12 O 0.6830(3) 0.39900(17) 0.20814(12) 0.0204(6) Uani 1 1 d .
O13 O 0.7156(2) 0.49069(17) 0.13038(12) 0.0184(6) Uani 1 1 d .
O14 O 0.9334(2) 0.46326(17) 0.14278(12) 0.0189(6) Uani 1 1 d .
O15 O 0.8935(3) 0.36884(17) 0.22585(12) 0.0203(6) Uani 1 1 d .
O16 O 0.7471(3) 0.27680(18) 0.25218(13) 0.0233(7) Uani 1 1 d .
O17 O 0.8212(2) 0.46649(17) 0.04175(12) 0.0175(6) Uani 1 1 d .
O21 O 0.6821(3) 0.04326(18) 0.00391(15) 0.0289(8) Uani 1 1 d .
O22 O 0.6072(3) 0.13148(17) 0.08270(13) 0.0217(7) Uani 1 1 d .
O23 O 0.6289(3) 0.18261(17) -0.02144(12) 0.0193(6) Uani 1 1 d .
O24 O 0.8446(3) 0.15010(17) -0.00384(13) 0.0221(7) Uani 1 1 d .
O25 O 0.8215(3) 0.10523(17) 0.09626(13) 0.0230(7) Uani 1 1 d .
O26 O 0.7159(3) 0.12983(18) 0.18186(13) 0.0233(7) Uani 1 1 d .
O27 O 0.7803(3) 0.27511(17) -0.04900(12) 0.0202(6) Uani 1 1 d .
O31 O 0.3363(3) 0.33099(18) 0.07025(13) 0.0211(7) Uani 1 1 d .
O32 O 0.4804(3) 0.33673(17) 0.17017(12) 0.0202(6) Uani 1 1 d .
O33 O 0.5504(2) 0.39915(16) 0.08394(12) 0.0178(6) Uani 1 1 d .
O34 O 0.5220(3) 0.28289(16) 0.02517(12) 0.0184(6) Uani 1 1 d .
O35 O 0.4533(3) 0.21409(17) 0.11500(12) 0.0212(7) Uani 1 1 d .
O36 O 0.5562(3) 0.21660(18) 0.21840(13) 0.0231(7) Uani 1 1 d .
O37 O 0.6642(2) 0.37998(16) 0.00054(12) 0.0171(6) Uani 1 1 d .
O41 O 1.1952(3) 0.24362(18) 0.14356(14) 0.0258(7) Uani 1 1 d .
O42 O 1.0436(3) 0.26912(18) 0.21747(13) 0.0216(7) Uani 1 1 d .
O43 O 1.0306(3) 0.34450(17) 0.11951(12) 0.0201(6) Uani 1 1 d .
O44 O 1.0020(3) 0.22476(17) 0.06526(13) 0.0207(7) Uani 1 1 d .
O45 O 1.0162(3) 0.15059(18) 0.15762(14) 0.0244(7) Uani 1 1 d .
O46 O 0.9001(3) 0.16936(18) 0.24288(13) 0.0248(7) Uani 1 1 d .
O47 O 0.9303(3) 0.34268(17) 0.01799(12) 0.0185(6) Uani 1 1 d .
O111 O 0.5493(3) 0.3425(2) 0.28230(13) 0.0273(8) Uani 1 1 d .
O121 O 0.6037(3) 0.52206(16) 0.02850(13) 0.0192(6) Uani 1 1 d .
O131 O 1.0519(3) 0.46404(18) 0.05065(13) 0.0218(7) Uani 1 1 d .
O141 O 0.9492(3) 0.2782(2) 0.31857(13) 0.0285(8) Uani 1 1 d .
O211 O 0.4954(3) 0.08472(19) 0.17355(14) 0.0274(7) Uani 1 1 d .
O221 O 0.5582(3) 0.30316(18) -0.08714(12) 0.0220(7) Uani 1 1 d .
O231 O 1.0028(3) 0.22975(18) -0.04881(13) 0.0223(7) Uani 1 1 d .
O241 O 0.9027(3) 0.03413(18) 0.19274(15) 0.0314(8) Uani 1 1 d .
N1 N 0.7835(4) 0.3730(2) 0.4690(2) 0.0420(13) Uani 1 1 d .
C11 C 0.8909(5) 0.3932(4) 0.4685(3) 0.0500(17) Uani 1 1 d .
H11 H 0.9430 0.3864 0.5009 0.060 Uiso 1 1 calc R
C12 C 0.9267(6) 0.4234(5) 0.4223(3) 0.0583(19) Uani 1 1 d .
H12 H 1.0031 0.4373 0.4226 0.070 Uiso 1 1 calc R
C13 C 0.8517(6) 0.4339(4) 0.3753(3) 0.0536(17) Uani 1 1 d .
H13 H 0.8754 0.4556 0.3430 0.064 Uiso 1 1 calc R
C14 C 0.7420(6) 0.4123(3) 0.3758(3) 0.0508(18) Uani 1 1 d .
H14 H 0.6889 0.4185 0.3436 0.061 Uiso 1 1 calc R
C15 C 0.7103(5) 0.3820(3) 0.4230(3) 0.0504(18) Uani 1 1 d .
H15 H 0.6345 0.3669 0.4232 0.060 Uiso 1 1 calc R
C16 C 0.7470(6) 0.3454(3) 0.5216(3) 0.057(2) Uani 1 1 d .
H16A H 0.8067 0.3140 0.5403 0.068 Uiso 1 1 calc R
H16B H 0.6785 0.3157 0.5126 0.068 Uiso 1 1 calc R
C17 C 0.7224(5) 0.4036(4) 0.5611(3) 0.0508(18) Uani 1 1 d .
H17A H 0.7874 0.4368 0.5661 0.061 Uiso 1 1 calc R
H17B H 0.7147 0.3818 0.5978 0.061 Uiso 1 1 calc R
C18 C 0.6174(6) 0.4467(3) 0.5427(3) 0.0498(17) Uani 1 1 d .
H18A H 0.6255 0.4700 0.5065 0.060 Uiso 1 1 calc R
H18B H 0.5521 0.4137 0.5370 0.060 Uiso 1 1 calc R
C19 C 0.5946(7) 0.5037(4) 0.5846(3) 0.064(2) Uani 1 1 d .
H19A H 0.5903 0.4812 0.6210 0.097 Uiso 1 1 calc R
H19B H 0.5231 0.5276 0.5721 0.097 Uiso 1 1 calc R
H19C H 0.6556 0.5391 0.5878 0.097 Uiso 1 1 calc R
N2 N 0.5867(3) 0.1343(2) 0.36559(15) 0.0189(8) Uani 1 1 d .
C21 C 0.5883(4) 0.1228(3) 0.42064(19) 0.0221(9) Uani 1 1 d .
H21 H 0.5232 0.1045 0.4347 0.027 Uiso 1 1 calc R
C22 C 0.6820(4) 0.1372(3) 0.45635(19) 0.0237(10) Uani 1 1 d .
H22 H 0.6820 0.1295 0.4953 0.028 Uiso 1 1 calc R
C23 C 0.7767(4) 0.1628(3) 0.4360(2) 0.0281(11) Uani 1 1 d .
H23 H 0.8424 0.1736 0.4606 0.034 Uiso 1 1 calc R
C24 C 0.7748(4) 0.1727(3) 0.3790(2) 0.0322(12) Uani 1 1 d .
H24 H 0.8400 0.1894 0.3641 0.039 Uiso 1 1 calc R
C25 C 0.6788(4) 0.1585(3) 0.3445(2) 0.0278(11) Uani 1 1 d .
H25 H 0.6769 0.1656 0.3054 0.033 Uiso 1 1 calc R
C26 C 0.4811(4) 0.1222(3) 0.3282(2) 0.0244(10) Uani 1 1 d .
H26A H 0.4383 0.0825 0.3431 0.029 Uiso 1 1 calc R
H26B H 0.4992 0.1080 0.2908 0.029 Uiso 1 1 calc R
C27 C 0.4097(5) 0.1895(4) 0.3234(3) 0.0464(16) Uani 1 1 d .
H27A H 0.4586 0.2316 0.3195 0.056 Uiso 1 1 calc R
H27B H 0.3738 0.1957 0.3580 0.056 Uiso 1 1 calc R
C28 C 0.3163(6) 0.1865(4) 0.2724(3) 0.060(2) Uani 1 1 d .
H28A H 0.2899 0.2354 0.2613 0.072 Uiso 1 1 calc R
H28B H 0.3447 0.1629 0.2401 0.072 Uiso 1 1 calc R
C29 C 0.2308(9) 0.1468(5) 0.2910(4) 0.092(3) Uani 1 1 d .
H29A H 0.2630 0.1056 0.3127 0.138 Uiso 1 1 calc R
H29B H 0.1800 0.1295 0.2590 0.138 Uiso 1 1 calc R
H29C H 0.1888 0.1769 0.3147 0.138 Uiso 1 1 calc R
N3 N 0.3199(4) 0.4512(2) 0.19377(17) 0.0277(9) Uani 1 1 d .
C31 C 0.2659(4) 0.4574(3) 0.1424(2) 0.0272(10) Uani 1 1 d .
H31 H 0.1962 0.4333 0.1330 0.033 Uiso 1 1 calc R
C32 C 0.3099(4) 0.4981(3) 0.1029(2) 0.0286(11) Uani 1 1 d .
H32 H 0.2707 0.5027 0.0665 0.034 Uiso 1 1 calc R
C33 C 0.4107(4) 0.5322(3) 0.1164(2) 0.0269(11) Uani 1 1 d .
H33 H 0.4433 0.5596 0.0893 0.032 Uiso 1 1 calc R
C34 C 0.4645(4) 0.5260(3) 0.1702(2) 0.0312(11) Uani 1 1 d .
H34 H 0.5336 0.5504 0.1806 0.037 Uiso 1 1 calc R
C35 C 0.4177(4) 0.4848(3) 0.2080(2) 0.0309(11) Uani 1 1 d .
H35 H 0.4550 0.4798 0.2448 0.037 Uiso 1 1 calc R
C36 C 0.2678(6) 0.4078(4) 0.2356(2) 0.0502(17) Uani 1 1 d .
H36A H 0.2110 0.3752 0.2159 0.060 Uiso 1 1 calc R
H36B H 0.3265 0.3779 0.2567 0.060 Uiso 1 1 calc R
C37 C 0.2134(7) 0.4529(5) 0.2749(3) 0.068(2) Uani 1 1 d .
H37A H 0.1627 0.4868 0.2526 0.081 Uiso 1 1 calc R
H37B H 0.2730 0.4821 0.2962 0.081 Uiso 1 1 calc R
C38 C 0.1459(7) 0.4173(4) 0.3169(3) 0.0590(19) Uani 1 1 d .
H38A H 0.1323 0.4527 0.3460 0.071 Uiso 1 1 calc R
H38B H 0.0719 0.4023 0.2977 0.071 Uiso 1 1 calc R
C39 C 0.2022(8) 0.3558(4) 0.3429(4) 0.069(2) Uani 1 1 d .
H39A H 0.1998 0.3163 0.3159 0.104 Uiso 1 1 calc R
H39B H 0.1644 0.3410 0.3749 0.104 Uiso 1 1 calc R
H39C H 0.2806 0.3681 0.3555 0.104 Uiso 1 1 calc R

loop_
_atom_site_aniso_label
_atom_site_aniso_U_11
_atom_site_aniso_U_22
_atom_site_aniso_U_33
_atom_site_aniso_U_23
_atom_site_aniso_U_13
_atom_site_aniso_U_12
Mo1 0.01784(18) 0.01661(18) 0.01318(16) -0.00250(14) -0.00057(13) -0.00449(14)
Mo2 0.01711(18) 0.01318(17) 0.02009(17) -0.00310(14) 0.00018(14) -0.00059(14)
Mo3 0.01036(16) 0.01837(18) 0.01666(17) -0.00065(14) -0.00066(13) -0.00261(14)
Mo4 0.01160(17) 0.01768(18) 0.02004(17) 0.00259(14) -0.00183(13) 0.00071(14)
Mo11 0.01694(18) 0.0232(2) 0.01265(16) -0.00173(14) 0.00338(13) -0.00532(15)
Mo12 0.01150(16) 0.01294(17) 0.01345(15) 0.00029(13) 0.00076(12) 0.00017(13)
Mo13 0.01108(16) 0.01421(17) 0.01572(16) 0.00159(13) 0.00231(12) -0.00194(13)
Mo14 0.01809(19) 0.0244(2) 0.01243(16) 0.00543(14) -0.00367(13) -0.00517(15)
Mo21 0.01754(18) 0.01803(19) 0.01742(17) 0.00381(14) -0.00007(14) -0.00704(14)
Mo22 0.01428(17) 0.01759(18) 0.01123(15) -0.00191(13) -0.00243(12) 0.00096(14)
Mo23 0.01592(18) 0.01917(19) 0.01618(17) -0.00049(14) 0.00336(13) 0.00291(14)
Mo24 0.01890(19) 0.01514(18) 0.0264(2) 0.00716(15) -0.00507(15) -0.00151(15)
P1 0.0110(5) 0.0124(5) 0.0110(4) 0.0010(4) -0.0010(4) -0.0014(4)
O1 0.0135(14) 0.0151(14) 0.0133(13) 0.0010(11) -0.0015(11) -0.0010(11)
O2 0.0137(14) 0.0170(15) 0.0154(14) -0.0013(11) -0.0006(11) -0.0010(11)
O3 0.0158(15) 0.0182(15) 0.0146(13) 0.0017(12) 0.0004(11) -0.0020(12)
O4 0.0161(15) 0.0164(15) 0.0166(14) 0.0033(12) -0.0005(11) -0.0011(12)
O11 0.0301(19) 0.0250(18) 0.0214(16) -0.0094(14) -0.0002(13) -0.0085(14)
O12 0.0199(16) 0.0229(16) 0.0184(15) -0.0017(13) 0.0021(12) -0.0011(13)
O13 0.0152(15) 0.0240(16) 0.0159(14) -0.0015(12) 0.0019(11) -0.0011(12)
O14 0.0159(15) 0.0225(16) 0.0176(14) -0.0009(12) -0.0013(11) -0.0032(12)
O15 0.0177(15) 0.0233(17) 0.0189(15) 0.0042(13) -0.0017(12) -0.0037(13)
O16 0.0200(16) 0.0276(18) 0.0216(15) 0.0055(14) -0.0009(12) -0.0065(14)
O17 0.0149(15) 0.0225(16) 0.0151(14) 0.0009(12) 0.0016(11) -0.0013(12)
O21 0.0292(19) 0.0189(17) 0.0373(19) -0.0091(15) -0.0015(15) -0.0001(14)
O22 0.0187(16) 0.0229(17) 0.0223(16) 0.0017(13) -0.0027(12) 0.0002(13)
O23 0.0186(16) 0.0180(16) 0.0212(15) -0.0004(12) 0.0016(12) -0.0015(12)
O24 0.0196(16) 0.0190(16) 0.0277(16) -0.0012(13) 0.0037(13) 0.0028(13)
O25 0.0205(17) 0.0201(16) 0.0278(17) 0.0021(13) -0.0003(13) 0.0005(13)
O26 0.0235(17) 0.0252(17) 0.0201(15) 0.0063(13) -0.0017(13) -0.0029(14)
O27 0.0186(16) 0.0232(17) 0.0184(14) 0.0021(13) 0.0010(12) 0.0012(13)
O31 0.0139(15) 0.0270(17) 0.0223(15) -0.0017(13) 0.0011(12) -0.0017(13)
O32 0.0209(16) 0.0228(16) 0.0170(14) -0.0035(13) 0.0019(12) -0.0039(13)
O33 0.0177(15) 0.0170(15) 0.0194(14) -0.0040(12) 0.0051(12) -0.0017(12)
O34 0.0172(15) 0.0178(15) 0.0202(15) -0.0025(12) 0.0022(12) -0.0039(12)
O35 0.0211(16) 0.0223(16) 0.0190(15) -0.0018(13) -0.0027(12) -0.0034(13)
O36 0.0240(17) 0.0250(17) 0.0196(15) 0.0020(13) -0.0001(13) -0.0068(14)
O37 0.0156(15) 0.0190(15) 0.0167(14) -0.0015(12) 0.0026(11) -0.0004(12)
O41 0.0148(16) 0.0256(18) 0.0358(19) 0.0010(15) -0.0017(13) 0.0009(13)
O42 0.0183(16) 0.0244(17) 0.0212(15) 0.0014(13) -0.0018(12) -0.0049(13)
O43 0.0199(16) 0.0206(16) 0.0188(15) 0.0002(13) -0.0016(12) -0.0013(13)
O44 0.0208(16) 0.0175(16) 0.0229(15) 0.0000(13) -0.0006(12) 0.0024(13)
O45 0.0200(17) 0.0209(17) 0.0314(18) 0.0023(14) -0.0013(13) -0.0010(13)
O46 0.0257(18) 0.0233(17) 0.0241(16) 0.0066(14) -0.0027(13) -0.0079(14)
O47 0.0200(16) 0.0195(16) 0.0157(14) 0.0017(12) 0.0006(12) 0.0033(12)
O111 0.0252(18) 0.040(2) 0.0178(15) -0.0016(14) 0.0074(13) -0.0063(15)
O121 0.0169(15) 0.0172(15) 0.0228(15) 0.0024(13) -0.0001(12) 0.0011(12)
O131 0.0145(15) 0.0253(17) 0.0254(16) 0.0078(13) 0.0020(12) -0.0052(13)
O141 0.0260(18) 0.040(2) 0.0171(15) 0.0082(15) -0.0081(13) -0.0102(15)
O211 0.0246(18) 0.0254(18) 0.0317(18) 0.0072(15) 0.0013(14) -0.0111(14)
O221 0.0226(17) 0.0254(17) 0.0159(14) -0.0035(13) -0.0061(12) 0.0007(13)
O231 0.0194(16) 0.0259(17) 0.0224(16) -0.0024(13) 0.0050(12) 0.0024(13)
O241 0.0304(19) 0.0202(17) 0.041(2) 0.0118(15) -0.0086(16) -0.0002(15)
N1 0.034(3) 0.021(2) 0.066(3) 0.004(2) -0.018(2) 0.0029(19)
C11 0.024(3) 0.059(4) 0.062(4) -0.011(3) -0.017(3) 0.006(3)
C12 0.033(3) 0.085(6) 0.055(4) -0.012(4) -0.004(3) 0.001(4)
C13 0.057(4) 0.055(4) 0.047(4) -0.013(3) -0.002(3) 0.005(3)
C14 0.051(4) 0.033(3) 0.060(4) -0.009(3) -0.030(3) 0.007(3)
C15 0.033(3) 0.031(3) 0.078(5) 0.007(3) -0.031(3) -0.006(3)
C16 0.042(4) 0.031(3) 0.089(5) 0.030(4) -0.027(3) -0.010(3)
C17 0.043(4) 0.047(4) 0.057(4) 0.027(3) -0.014(3) -0.020(3)
C18 0.049(4) 0.039(3) 0.056(4) 0.015(3) -0.016(3) -0.020(3)
C19 0.071(5) 0.059(5) 0.060(4) 0.007(4) -0.003(4) -0.026(4)
N2 0.0189(19) 0.0167(18) 0.0205(18) 0.0002(15) 0.0003(14) 0.0007(15)
C21 0.020(2) 0.024(2) 0.024(2) 0.0033(19) 0.0073(18) 0.0025(18)
C22 0.027(2) 0.025(2) 0.018(2) 0.0021(18) 0.0006(18) 0.0022(19)
C23 0.024(2) 0.033(3) 0.025(2) 0.006(2) -0.0049(19) -0.003(2)
C24 0.027(3) 0.040(3) 0.029(3) 0.012(2) 0.001(2) -0.011(2)
C25 0.027(3) 0.036(3) 0.020(2) 0.011(2) -0.0002(19) -0.005(2)
C26 0.019(2) 0.023(2) 0.029(2) -0.0015(19) -0.0060(18) -0.0017(19)
C27 0.031(3) 0.048(4) 0.055(4) -0.024(3) -0.013(3) 0.016(3)
C28 0.053(4) 0.065(5) 0.063(5) 0.027(4) 0.016(3) 0.015(4)
C29 0.141(9) 0.052(5) 0.093(7) 0.034(5) 0.055(7) 0.018(6)
N3 0.032(2) 0.028(2) 0.023(2) 0.0033(17) -0.0004(17) -0.0030(18)
C31 0.027(3) 0.030(3) 0.024(2) -0.004(2) 0.0001(19) -0.005(2)
C32 0.033(3) 0.033(3) 0.021(2) -0.001(2) 0.005(2) 0.007(2)
C33 0.027(3) 0.021(2) 0.036(3) 0.006(2) 0.019(2) 0.0048(19)
C34 0.016(2) 0.033(3) 0.045(3) -0.006(2) 0.005(2) 0.000(2)
C35 0.026(3) 0.035(3) 0.029(3) -0.001(2) -0.006(2) 0.005(2)
C36 0.066(4) 0.049(4) 0.034(3) 0.011(3) -0.002(3) -0.027(3)
C37 0.055(4) 0.099(7) 0.052(4) 0.035(4) 0.020(3) 0.008(4)
C38 0.061(5) 0.062(5) 0.053(4) 0.010(4) 0.008(3) -0.012(4)
C39 0.084(6) 0.054(5) 0.070(5) -0.003(4) 0.010(4) -0.017(4)

loop_
_atom_type_symbol
_atom_type_description
_atom_type_scat_dispersion_real
_atom_type_scat_dispersion_imag
_atom_type_scat_source
C C 0.0033 0.0016 'International Tables Vol C Tables 4.2.6.8 and 6.1.1.4'
H H 0.0000 0.0000 'International Tables Vol C Tables 4.2.6.8 and 6.1.1.4'
N N 0.0061 0.0033 'International Tables Vol C Tables 4.2.6.8 and 6.1.1.4'
O O 0.0106 0.0060 'International Tables Vol C Tables 4.2.6.8 and 6.1.1.4'
P P 0.1023 0.0942 'International Tables Vol C Tables 4.2.6.8 and 6.1.1.4'
Mo Mo -1.6832 0.6857 'International Tables Vol C Tables 4.2.6.8 and 6.1.1.4'

loop_
_geom_angle_atom_site_label_1
_geom_angle_atom_site_label_2
_geom_angle_atom_site_label_3
_geom_angle
O11 Mo1 O15 103.89(15)
O11 Mo1 O14 102.59(15)
O15 Mo1 O14 97.61(14)
O11 Mo1 O13 99.50(15)
O15 Mo1 O13 154.55(13)
O14 Mo1 O13 86.81(13)
O11 Mo1 O12 101.72(15)
O15 Mo1 O12 84.43(13)
O14 Mo1 O12 154.32(13)
O13 Mo1 O12 81.15(12)
O11 Mo1 O1 170.08(14)
O15 Mo1 O1 85.79(12)
O14 Mo1 O1 73.53(11)
O13 Mo1 O1 71.39(11)
O12 Mo1 O1 81.14(11)
O21 Mo2 O22 103.23(16)
O21 Mo2 O23 101.70(15)
O22 Mo2 O23 96.39(14)
O21 Mo2 O25 102.68(15)
O22 Mo2 O25 85.58(13)
O23 Mo2 O25 154.39(13)
O21 Mo2 O24 99.36(16)
O22 Mo2 O24 155.98(14)
O23 Mo2 O24 86.84(13)
O25 Mo2 O24 81.59(13)
O21 Mo2 O2 169.16(15)
O22 Mo2 O2 86.91(12)
O23 Mo2 O2 72.99(12)
O25 Mo2 O2 81.65(11)
O24 Mo2 O2 71.23(11)
O31 Mo3 O34 102.59(14)
O31 Mo3 O35 102.51(15)
O34 Mo3 O35 95.76(14)
O31 Mo3 O32 99.82(14)
O34 Mo3 O32 156.03(13)
O35 Mo3 O32 87.54(13)
O31 Mo3 O33 101.65(14)
O34 Mo3 O33 85.07(13)
O35 Mo3 O33 155.02(13)
O32 Mo3 O33 82.18(12)
O31 Mo3 O3 170.62(13)
O34 Mo3 O3 86.49(12)
O35 Mo3 O3 73.92(12)
O32 Mo3 O3 71.58(11)
O33 Mo3 O3 81.23(11)
O41 Mo4 O43 103.15(15)
O41 Mo4 O42 101.94(15)
O43 Mo4 O42 96.28(14)
O41 Mo4 O44 101.70(15)
O43 Mo4 O44 85.56(13)
O42 Mo4 O44 155.19(13)
O41 Mo4 O45 99.88(15)
O43 Mo4 O45 155.67(13)
O42 Mo4 O45 86.50(14)
O44 Mo4 O45 82.16(13)
O41 Mo4 O4 170.02(14)
O43 Mo4 O4 86.44(12)
O42 Mo4 O4 73.88(12)
O44 Mo4 O4 81.57(12)
O45 Mo4 O4 71.06(12)
O111 Mo11 O12 103.76(16)
O111 Mo11 O32 101.62(15)
O12 Mo11 O32 97.00(14)
O111 Mo11 O16 101.93(15)
O12 Mo11 O16 86.41(14)
O32 Mo11 O16 154.64(14)
O111 Mo11 O36 99.02(15)
O12 Mo11 O36 155.93(14)
O32 Mo11 O36 85.85(13)
O16 Mo11 O36 81.32(13)
O111 Mo11 O3 169.39(14)
O12 Mo11 O3 86.33(12)
O32 Mo11 O3 73.46(12)
O16 Mo11 O3 81.74(12)
O36 Mo11 O3 71.51(11)
O121 Mo12 O33 104.87(14)
O121 Mo12 O13 101.74(15)
O33 Mo12 O13 97.40(13)
O121 Mo12 O37 101.61(14)
O33 Mo12 O37 85.28(12)
O13 Mo12 O37 154.94(13)
O121 Mo12 O17 98.35(14)
O33 Mo12 O17 154.83(13)
O13 Mo12 O17 87.12(12)
O37 Mo12 O17 80.61(12)
O121 Mo12 O1 168.57(13)
O33 Mo12 O1 86.37(12)
O13 Mo12 O1 74.22(12)
O37 Mo12 O1 81.12(11)
O17 Mo12 O1 70.99(11)
O131 Mo13 O47 104.06(15)
O131 Mo13 O17 103.21(14)
O47 Mo13 O17 97.45(13)
O131 Mo13 O43 100.05(14)
O47 Mo13 O43 86.12(13)
O17 Mo13 O43 154.79(13)
O131 Mo13 O14 97.32(14)
O47 Mo13 O14 156.56(13)
O17 Mo13 O14 86.74(13)
O43 Mo13 O14 80.76(13)
O131 Mo13 O1 168.48(14)
O47 Mo13 O1 87.42(12)
O17 Mo13 O1 73.92(11)
O43 Mo13 O1 81.36(11)
O14 Mo13 O1 71.53(11)
O141 Mo14 O46 103.09(16)
O141 Mo14 O16 102.56(16)
O46 Mo14 O16 96.30(15)
O141 Mo14 O15 100.60(15)
O46 Mo14 O15 155.44(13)
O16 Mo14 O15 84.70(14)
O141 Mo14 O42 100.16(15)
O46 Mo14 O42 87.62(14)
O16 Mo14 O42 155.38(13)
O15 Mo14 O42 81.93(13)
O141 Mo14 O4 171.27(15)
O46 Mo14 O4 74.18(12)
O16 Mo14 O4 86.05(12)
O15 Mo14 O4 81.44(11)
O42 Mo14 O4 71.60(11)
O211 Mo21 O26 104.30(16)
O211 Mo21 O36 102.68(16)
O26 Mo21 O36 96.36(15)
O211 Mo21 O35 99.85(15)
O26 Mo21 O35 154.03(14)
O36 Mo21 O35 87.42(14)
O211 Mo21 O22 100.90(15)
O26 Mo21 O22 85.24(13)
O36 Mo21 O22 155.16(14)
O35 Mo21 O22 80.95(13)
O211 Mo21 O3 170.09(14)
O26 Mo21 O3 85.33(12)
O36 Mo21 O3 73.51(12)
O35 Mo21 O3 71.08(11)
O22 Mo21 O3 81.95(12)
O221 Mo22 O37 103.36(15)
O221 Mo22 O27 102.77(15)
O37 Mo22 O27 96.97(14)
O221 Mo22 O34 100.51(14)
O37 Mo22 O34 86.03(13)
O27 Mo22 O34 155.12(13)
O221 Mo22 O23 99.90(14)
O37 Mo22 O23 155.11(13)
O27 Mo22 O23 86.33(13)
O34 Mo22 O23 81.12(12)
O221 Mo22 O2 169.90(13)
O37 Mo22 O2 86.53(12)
O27 Mo22 O2 73.57(11)
O34 Mo22 O2 82.01(11)
O23 Mo22 O2 70.69(11)
O231 Mo23 O24 102.20(15)
O231 Mo23 O44 103.59(15)
O24 Mo23 O44 96.98(14)
O231 Mo23 O27 99.55(14)
O24 Mo23 O27 87.97(14)
O44 Mo23 O27 154.68(13)
O231 Mo23 O47 101.05(14)
O24 Mo23 O47 155.75(13)
O44 Mo23 O47 84.15(13)
O27 Mo23 O47 81.45(13)
O231 Mo23 O2 170.60(13)
O24 Mo23 O2 74.09(12)
O44 Mo23 O2 85.54(12)
O27 Mo23 O2 71.91(11)
O47 Mo23 O2 81.88(11)
O241 Mo24 O25 104.11(16)
O241 Mo24 O45 102.71(16)
O25 Mo24 O45 97.08(15)
O241 Mo24 O26 101.83(16)
O25 Mo24 O26 85.48(14)
O45 Mo24 O26 153.88(14)
O241 Mo24 O46 98.27(16)
O25 Mo24 O46 155.97(14)
O45 Mo24 O46 86.30(14)
O26 Mo24 O46 81.43(13)
O241 Mo24 O4 168.86(14)
O25 Mo24 O4 86.79(12)
O45 Mo24 O4 73.19(12)
O26 Mo24 O4 81.04(12)
O46 Mo24 O4 71.36(11)
O3 P1 O4 109.49(16)
O3 P1 O1 109.57(17)
O4 P1 O1 109.49(16)
O3 P1 O2 109.77(16)
O4 P1 O2 109.20(17)
O1 P1 O2 109.31(16)
P1 O1 Mo13 125.93(16)
P1 O1 Mo12 125.68(15)
Mo13 O1 Mo12 89.49(9)
P1 O1 Mo1 125.57(15)
Mo13 O1 Mo1 89.62(9)
Mo12 O1 Mo1 88.92(10)
P1 O2 Mo23 126.57(16)
P1 O2 Mo22 125.07(16)
Mo23 O2 Mo22 89.13(9)
P1 O2 Mo2 125.74(16)
Mo23 O2 Mo2 88.96(10)
Mo22 O2 Mo2 89.66(9)
P1 O3 Mo3 126.15(16)
P1 O3 Mo11 125.69(16)
Mo3 O3 Mo11 89.33(10)
P1 O3 Mo21 125.58(17)
Mo3 O3 Mo21 88.95(10)
Mo11 O3 Mo21 89.41(10)
P1 O4 Mo4 125.47(16)
P1 O4 Mo14 125.86(17)
Mo4 O4 Mo14 89.33(10)
P1 O4 Mo24 125.70(16)
Mo4 O4 Mo24 89.60(10)
Mo14 O4 Mo24 89.32(9)
Mo11 O12 Mo1 151.05(19)
Mo12 O13 Mo1 125.43(17)
Mo1 O14 Mo13 125.27(16)
Mo1 O15 Mo14 153.05(18)
Mo14 O16 Mo11 150.80(18)
Mo13 O17 Mo12 125.54(16)
Mo2 O22 Mo21 150.63(18)
Mo2 O23 Mo22 126.61(16)
Mo23 O24 Mo2 125.63(17)
Mo24 O25 Mo2 150.92(19)
Mo21 O26 Mo24 152.22(18)
Mo22 O27 Mo23 125.33(16)
Mo11 O32 Mo3 125.60(17)
Mo12 O33 Mo3 152.10(17)
Mo3 O34 Mo22 150.47(17)
Mo3 O35 Mo21 125.90(16)
Mo21 O36 Mo11 125.52(17)
Mo22 O37 Mo12 150.95(17)
Mo4 O42 Mo14 125.12(16)
Mo4 O43 Mo13 150.31(17)
Mo23 O44 Mo4 152.45(18)
Mo24 O45 Mo4 126.14(17)
Mo14 O46 Mo24 125.08(17)
Mo13 O47 Mo23 150.69(17)
C11 N1 C15 119.3(6)
C11 N1 C16 119.0(5)
C15 N1 C16 121.5(6)
N1 C11 C12 121.2(6)
C11 C12 C13 119.8(7)
C14 C13 C12 118.9(7)
C15 C14 C13 119.2(6)
N1 C15 C14 121.6(6)
N1 C16 C17 113.2(5)
C16 C17 C18 114.6(5)
C19 C18 C17 112.6(6)
C25 N2 C21 120.7(4)
C25 N2 C26 119.9(4)
C21 N2 C26 119.3(4)
N2 C21 C22 120.7(4)
C21 C22 C23 119.7(4)
C22 C23 C24 118.9(4)
C25 C24 C23 119.7(5)
N2 C25 C24 120.2(4)
N2 C26 C27 110.8(4)
C26 C27 C28 112.1(5)
C29 C28 C27 104.5(7)
C31 N3 C35 120.8(4)
C31 N3 C36 118.9(5)
C35 N3 C36 120.3(4)
N3 C31 C32 120.7(5)
C33 C32 C31 119.4(5)
C32 C33 C34 119.0(5)
C35 C34 C33 119.5(5)
N3 C35 C34 120.5(5)
C37 C36 N3 112.4(6)
C36 C37 C38 119.4(7)
C39 C38 C37 112.4(7)

loop_
_geom_bond_atom_site_label_1
_geom_bond_atom_site_label_2
_geom_bond_distance
Mo1 O11 1.667(3)
Mo1 O15 1.816(3)
Mo1 O14 1.839(3)
Mo1 O13 1.998(3)
Mo1 O12 2.000(3)
Mo1 O1 2.443(3)
Mo2 O21 1.672(3)
Mo2 O22 1.824(3)
Mo2 O23 1.837(3)
Mo2 O25 1.989(3)
Mo2 O24 1.994(3)
Mo2 O2 2.436(3)
Mo3 O31 1.670(3)
Mo3 O34 1.836(3)
Mo3 O35 1.841(3)
Mo3 O32 1.978(3)
Mo3 O33 1.989(3)
Mo3 O3 2.422(3)
Mo4 O41 1.661(3)
Mo4 O43 1.826(3)
Mo4 O42 1.851(3)
Mo4 O44 1.980(3)
Mo4 O45 1.994(3)
Mo4 O4 2.422(3)
Mo11 O111 1.677(3)
Mo11 O12 1.813(3)
Mo11 O32 1.853(3)
Mo11 O16 1.965(3)
Mo11 O36 2.009(3)
Mo11 O3 2.424(3)
Mo12 O121 1.666(3)
Mo12 O33 1.817(3)
Mo12 O13 1.839(3)
Mo12 O37 1.993(3)
Mo12 O17 2.001(3)
Mo12 O1 2.426(3)
Mo13 O131 1.670(3)
Mo13 O47 1.819(3)
Mo13 O17 1.830(3)
Mo13 O43 1.984(3)
Mo13 O14 2.014(3)
Mo13 O1 2.414(3)
Mo14 O141 1.667(3)
Mo14 O46 1.834(3)
Mo14 O16 1.842(3)
Mo14 O15 1.988(3)
Mo14 O42 1.990(3)
Mo14 O4 2.428(3)
Mo21 O211 1.670(3)
Mo21 O26 1.816(3)
Mo21 O36 1.844(3)
Mo21 O35 1.989(3)
Mo21 O22 1.999(3)
Mo21 O3 2.447(3)
Mo22 O221 1.672(3)
Mo22 O37 1.817(3)
Mo22 O27 1.856(3)
Mo22 O34 1.987(3)
Mo22 O23 2.001(3)
Mo22 O2 2.429(3)
Mo23 O231 1.674(3)
Mo23 O24 1.831(3)
Mo23 O44 1.833(3)
Mo23 O27 1.975(3)
Mo23 O47 2.003(3)
Mo23 O2 2.421(3)
Mo24 O241 1.671(3)
Mo24 O25 1.820(3)
Mo24 O45 1.841(3)
Mo24 O26 1.987(3)
Mo24 O46 2.013(3)
Mo24 O4 2.430(3)
P1 O3 1.525(3)
P1 O4 1.525(3)
P1 O1 1.529(3)
P1 O2 1.531(3)
N1 C11 1.341(8)
N1 C15 1.342(7)
N1 C16 1.483(9)
C11 C12 1.361(10)
C12 C13 1.376(9)
C13 C14 1.373(10)
C14 C15 1.365(10)
C16 C17 1.495(11)
C17 C18 1.512(9)
C18 C19 1.512(10)
N2 C25 1.344(6)
N2 C21 1.344(6)
N2 C26 1.481(5)
C21 C22 1.358(6)
C22 C23 1.372(7)
C23 C24 1.386(7)
C24 C25 1.364(7)
C26 C27 1.513(7)
C27 C28 1.565(9)
C28 C29 1.380(11)
N3 C31 1.335(6)
N3 C35 1.336(7)
N3 C36 1.485(7)
C31 C32 1.370(7)
C32 C33 1.368(7)
C33 C34 1.385(7)
C34 C35 1.363(8)
C36 C37 1.474(10)
C37 C38 1.520(9)
C38 C39 1.435(11)

loop_
_geom_hbond_atom_site_label_D
_geom_hbond_atom_site_label_H
_geom_hbond_atom_site_label_A
_geom_hbond_distance_DH
_geom_hbond_distance_HA
_geom_hbond_distance_DA
_geom_hbond_angle_DHA
_geom_hbond_site_symmetry_A
_geom_hbond_publ_flag
C14 H14 O111 0.9500 2.5300 3.298(8) 138.00 . yes
C14 H14 O241 0.9500 2.5300 3.195(7) 127.00 2_655 yes
C15 H15 O231 0.9500 2.5300 3.370(7) 147.00 4_566 yes
C16 H16A O35 0.9900 2.4200 3.331(8) 153.00 4_666 yes
C16 H16B O231 0.9900 2.5700 3.495(8) 155.00 4_566 yes
C22 H22 O31 0.9500 2.5400 3.182(6) 125.00 4_666 yes
C24 H24 O141 0.9500 2.4500 3.325(6) 154.00 . yes
C25 H25 O36 0.9500 2.5900 3.397(6) 143.00 . yes
C27 H27A O111 0.9900 2.5400 3.504(7) 163.00 . yes
C31 H31 O43 0.9500 2.5700 3.505(6) 167.00 1_455 yes
C31 H31 O131 0.9500 2.5400 3.184(6) 125.00 1_455 yes
C33 H33 O221 0.9500 2.5500 3.177(6) 123.00 3_665 yes
C35 H35 O241 0.9500 2.3600 3.161(6) 141.00 2_655 yes
